data_7026151
loop_
_publ_author_name
'Oguadinma, Paul O.'
'Rodrigue-Witchel, Alexandre'
'Reber, Christian'
'Schaper, Frank'

_publ_section_title
;
 Intramolecular pi-stacking in copper(I) diketiminate phenanthroline
 complexes.
;
_journal_issue 37
_journal_name_full 'Dalton transactions (Cambridge, England : 2003)'
_journal_page_first 8759
_journal_page_last 8768
_journal_paper_doi 10.1039/c0dt00240b
_journal_volume 39
_journal_year 2010
_chemical_compound_source 'Synthesized by the authors. See text'
_chemical_formula_moiety 'C40 H39 Cu N4'
_chemical_formula_sum 'C40 H39 Cu N4'
_chemical_formula_weight 639.29
_chemical_name_systematic
;
?
;
_space_group_IT_number 2
_symmetry_cell_setting triclinic
_symmetry_space_group_name_Hall '-P 1'
_symmetry_space_group_name_H-M 'P -1'
_atom_sites_solution_hydrogens geom
_atom_sites_solution_primary direct
_atom_sites_solution_secondary difmap
_audit_creation_method SHELXL-97
_cell_angle_alpha 104.773(1)
_cell_angle_beta 92.322(1)
_cell_angle_gamma 94.659(1)
_cell_formula_units_Z 2
_cell_length_a 10.6782(2)
_cell_length_b 12.4794(2)
_cell_length_c 12.8241(2)
_cell_measurement_reflns_used 9723
_cell_measurement_temperature 200
_cell_measurement_theta_max 68.24
_cell_measurement_theta_min 3.57
_cell_volume 1643.63(5)
_computing_cell_refinement 'SAINT V7.34A (Bruker AXS, 2006b)'
_computing_data_collection 'APEX2 v2.1-0 (Bruker AXS, 2006a)'
_computing_data_reduction 'SAINT V7.34A (Bruker AXS, 2006b)'
_computing_molecular_graphics 'SHELXTL v6.12 (Bruker AXS, 2001)'
_computing_publication_material 'UdMX (Maris, 2004)'
_computing_structure_refinement 'SHELXL97 (Sheldrick, 2008)'
_computing_structure_solution 'SHELXS97 (Sheldrick, 2008)'
_diffrn_ambient_temperature 200
_diffrn_detector_area_resol_mean 5.5
_diffrn_measured_fraction_theta_full 0.975
_diffrn_measured_fraction_theta_max 0.975
_diffrn_measurement_device_type 'Bruker Smart 6000'
_diffrn_measurement_method \w
_diffrn_radiation_monochromator 'Montel 200 optics'
_diffrn_radiation_source 'Rotating Anode'
_diffrn_radiation_type CuK\a
_diffrn_radiation_wavelength 1.54178
_diffrn_reflns_av_R_equivalents 0.032
_diffrn_reflns_av_sigmaI/netI 0.0254
_diffrn_reflns_limit_h_max 12
_diffrn_reflns_limit_h_min -12
_diffrn_reflns_limit_k_max 15
_diffrn_reflns_limit_k_min -15
_diffrn_reflns_limit_l_max 15
_diffrn_reflns_limit_l_min -15
_diffrn_reflns_number 20597
_diffrn_reflns_theta_full 68.26
_diffrn_reflns_theta_max 68.26
_diffrn_reflns_theta_min 3.57
_exptl_absorpt_coefficient_mu 1.190
_exptl_absorpt_correction_T_max 0.803
_exptl_absorpt_correction_T_min 0.714
_exptl_absorpt_correction_type multi-scan
_exptl_absorpt_process_details 'Sadabs (Sheldrick, 1996)'
_exptl_crystal_colour green
_exptl_crystal_density_diffrn 1.292
_exptl_crystal_density_method 'not measured'
_exptl_crystal_description block
_exptl_crystal_F_000 672
_exptl_crystal_size_max 0.16
_exptl_crystal_size_mid 0.14
_exptl_crystal_size_min 0.12
_refine_diff_density_max 0.231
_refine_diff_density_min -0.347
_refine_diff_density_rms 0.056
_refine_ls_extinction_coef 0.0036(3)
_refine_ls_extinction_expression Fc^*^=kFc[1+0.001xFc^2^\l^3^/sin(2\q)]^-1/4^
_refine_ls_extinction_method SHELXL
_refine_ls_goodness_of_fit_ref 1.114
_refine_ls_hydrogen_treatment constr
_refine_ls_matrix_type full
_refine_ls_number_parameters 412
_refine_ls_number_reflns 5875
_refine_ls_number_restraints 0
_refine_ls_restrained_S_all 1.114
_refine_ls_R_factor_all 0.0434
_refine_ls_R_factor_gt 0.0389
_refine_ls_shift/su_max 0.001
_refine_ls_shift/su_mean 0.000
_refine_ls_structure_factor_coef Fsqd
_refine_ls_weighting_details 'calc w=1/[\s^2^(Fo^2^)+(0.0771P)^2^] where P=(Fo^2^+2Fc^2^)/3'
_refine_ls_weighting_scheme calc
_refine_ls_wR_factor_gt 0.1146
_refine_ls_wR_factor_ref 0.1176
_reflns_number_gt 5088
_reflns_number_total 5875
_reflns_threshold_expression I>2\s(I)
_cod_data_source_file c0dt00240b.txt
_cod_data_source_block paul27
_cod_depositor_comments
;
The following automatic conversions were performed:

'_symmetry_cell_setting' value 'Triclinic' changed to 'triclinic'
according to /home/saulius/struct/CIF-dictionaries/cif_core.dic
dictionary named 'cif_core.dic' version 2.4.2 from
2011-04-26.

'_geom_bond_publ_flag' value 'Y' changed to 'y'
according to /home/saulius/struct/CIF-dictionaries/cif_core.dic
dictionary named 'cif_core.dic' version 2.4.2 from 2011-04-26 (52
times).

'_geom_angle_publ_flag' value 'Y' changed to 'y' according
to /home/saulius/struct/CIF-dictionaries/cif_core.dic dictionary
named 'cif_core.dic' version 2.4.2 from 2011-04-26 (79
times).

'_geom_torsion_publ_flag' value 'Y' changed to 'y' according
to /home/saulius/struct/CIF-dictionaries/cif_core.dic dictionary
named 'cif_core.dic' version 2.4.2 from 2011-04-26 (120 times).

Automatic conversion script
Id: cif_fix_values 1891 2012-01-12 08:04:46Z andrius 
;
_cod_original_sg_symbol_H-M P-1
_cod_database_code 7026151

loop_
_symmetry_equiv_pos_as_xyz
'x, y, z'
'-x, -y, -z'

loop_
_atom_site_label
_atom_site_type_symbol
_atom_site_fract_x
_atom_site_fract_y
_atom_site_fract_z
_atom_site_U_iso_or_equiv
_atom_site_adp_type
_atom_site_occupancy
_atom_site_symmetry_multiplicity
_atom_site_calc_flag
_atom_site_refinement_flags
Cu1 Cu 0.27001(2) 0.26242(2) 0.76869(2) 0.04351(12) Uani 1 1 d .
N1 N 0.29008(14) 0.37478(12) 0.90768(12) 0.0431(3) Uani 1 1 d .
N2 N 0.43597(14) 0.20539(13) 0.77122(14) 0.0470(4) Uani 1 1 d .
N3 N 0.10145(12) 0.14912(11) 0.76780(11) 0.0348(3) Uani 1 1 d .
N4 N 0.18597(14) 0.25736(12) 0.62525(12) 0.0404(3) Uani 1 1 d .
C1 C 0.3821(2) 0.44343(18) 1.09480(17) 0.0636(6) Uani 1 1 d .
H1A H 0.3004 0.4336 1.1251 0.095 Uiso 1 1 calc R
H1B H 0.3997 0.5214 1.0935 0.095 Uiso 1 1 calc R
H1C H 0.4482 0.4233 1.1396 0.095 Uiso 1 1 calc R
C2 C 0.37881(19) 0.36913(16) 0.98056(15) 0.0481(5) Uani 1 1 d .
C3 C 0.47841(19) 0.30023(17) 0.95875(17) 0.0519(5) Uani 1 1 d .
H3A H 0.5314 0.3002 1.0201 0.062 Uiso 1 1 calc R
C4 C 0.51105(18) 0.23247(16) 0.86158(18) 0.0512(5) Uani 1 1 d .
C5 C 0.6414(2) 0.1904(2) 0.8615(2) 0.0782(8) Uani 1 1 d .
H5A H 0.6330 0.1089 0.8395 0.117 Uiso 1 1 calc R
H5B H 0.6828 0.2164 0.9343 0.117 Uiso 1 1 calc R
H5C H 0.6921 0.2190 0.8107 0.117 Uiso 1 1 calc R
C6 C 0.1241(2) 0.47137(17) 0.84280(17) 0.0539(5) Uani 1 1 d .
C7 C 0.0028(2) 0.42137(18) 0.81851(19) 0.0601(5) Uani 1 1 d .
H7A H -0.0332 0.3798 0.8643 0.072 Uiso 1 1 calc R
C8 C -0.0679(3) 0.4307(2) 0.7284(2) 0.0775(7) Uani 1 1 d .
H8A H -0.1508 0.3945 0.7122 0.093 Uiso 1 1 calc R
C9 C -0.0179(3) 0.4920(3) 0.6630(2) 0.0866(9) Uani 1 1 d .
H9A H -0.0661 0.4986 0.6015 0.104 Uiso 1 1 calc R
C10 C 0.1009(3) 0.5435(3) 0.6862(2) 0.0889(10) Uani 1 1 d .
H10A H 0.1352 0.5866 0.6411 0.107 Uiso 1 1 calc R
C11 C 0.1727(2) 0.5333(2) 0.7760(2) 0.0721(7) Uani 1 1 d .
H11A H 0.2557 0.5693 0.7913 0.087 Uiso 1 1 calc R
C12 C 0.2013(2) 0.45882(18) 0.93997(17) 0.0584(5) Uani 1 1 d .
H12A H 0.2482 0.5312 0.9769 0.070 Uiso 1 1 calc R
H12B H 0.1443 0.4369 0.9916 0.070 Uiso 1 1 calc R
C13 C 0.53686(16) 0.23382(17) 0.60702(16) 0.0494(5) Uani 1 1 d .
C14 C 0.56801(19) 0.1967(2) 0.50021(18) 0.0611(6) Uani 1 1 d .
H14A H 0.5573 0.1193 0.4655 0.073 Uiso 1 1 calc R
C15 C 0.6141(2) 0.2705(3) 0.44389(19) 0.0736(7) Uani 1 1 d .
H15A H 0.6363 0.2429 0.3716 0.088 Uiso 1 1 calc R
C16 C 0.6283(2) 0.3826(2) 0.4906(2) 0.0716(7) Uani 1 1 d .
H16A H 0.6586 0.4330 0.4508 0.086 Uiso 1 1 calc R
C17 C 0.5979(2) 0.4216(2) 0.5967(2) 0.0688(6) Uani 1 1 d .
H17A H 0.6082 0.4993 0.6304 0.083 Uiso 1 1 calc R
C18 C 0.5526(2) 0.34774(18) 0.65381(18) 0.0581(5) Uani 1 1 d .
H18A H 0.5319 0.3756 0.7265 0.070 Uiso 1 1 calc R
C19 C 0.48554(19) 0.15220(17) 0.66880(19) 0.0575(5) Uani 1 1 d .
H19A H 0.4178 0.1006 0.6230 0.069 Uiso 1 1 calc R
H19B H 0.5537 0.1074 0.6827 0.069 Uiso 1 1 calc R
C20 C 0.05800(15) 0.10012(13) 0.84267(13) 0.0360(4) Uani 1 1 d .
C21 C -0.05868(17) 0.03618(15) 0.82746(16) 0.0456(4) Uani 1 1 d .
H21A H -0.0873 0.0029 0.8821 0.055 Uiso 1 1 calc R
C22 C -0.13070(17) 0.02207(16) 0.73403(16) 0.0475(4) Uani 1 1 d .
H22A H -0.2090 -0.0225 0.7228 0.057 Uiso 1 1 calc R
C23 C -0.08976(16) 0.07304(15) 0.65464(15) 0.0431(4) Uani 1 1 d .
C24 C -0.15887(18) 0.06235(18) 0.55328(17) 0.0533(5) Uani 1 1 d .
H24A H -0.2376 0.0184 0.5378 0.064 Uiso 1 1 calc R
C25 C -0.11404(19) 0.11347(18) 0.48009(16) 0.0557(5) Uani 1 1 d .
H25A H -0.1614 0.1042 0.4136 0.067 Uiso 1 1 calc R
C26 C 0.00306(19) 0.18135(16) 0.50003(15) 0.0475(4) Uani 1 1 d .
C27 C 0.0540(2) 0.23641(18) 0.42601(16) 0.0570(5) Uani 1 1 d .
H27A H 0.0102 0.2298 0.3584 0.068 Uiso 1 1 calc R
C28 C 0.1666(2) 0.29913(19) 0.45230(17) 0.0582(5) Uani 1 1 d .
H28A H 0.2018 0.3367 0.4030 0.070 Uiso 1 1 calc R
C29 C 0.2300(2) 0.30808(17) 0.55143(16) 0.0504(5) Uani 1 1 d .
H29A H 0.3085 0.3523 0.5679 0.060 Uiso 1 1 calc R
C30 C 0.07384(17) 0.19369(14) 0.59810(14) 0.0401(4) Uani 1 1 d .
C31 C 0.02710(15) 0.13763(13) 0.67660(13) 0.0359(4) Uani 1 1 d .
C32 C 0.14090(16) 0.11568(14) 0.94311(14) 0.0368(4) Uani 1 1 d .
C33 C 0.24767(16) 0.05775(15) 0.94010(14) 0.0416(4) Uani 1 1 d .
C34 C 0.32740(17) 0.07885(17) 1.03340(15) 0.0475(4) Uani 1 1 d .
H34A H 0.3993 0.0386 1.0324 0.057 Uiso 1 1 calc R
C35 C 0.30507(17) 0.15623(17) 1.12694(15) 0.0483(5) Uani 1 1 d .
C36 C 0.19634(18) 0.20939(15) 1.12965(14) 0.0444(4) Uani 1 1 d .
H36A H 0.1787 0.2609 1.1946 0.053 Uiso 1 1 calc R
C37 C 0.11159(16) 0.18944(14) 1.03939(14) 0.0399(4) Uani 1 1 d .
C38 C 0.27807(19) -0.02527(17) 0.83860(17) 0.0533(5) Uani 1 1 d .
H38A H 0.2016 -0.0729 0.8063 0.080 Uiso 1 1 calc R
H38B H 0.3416 -0.0713 0.8564 0.080 Uiso 1 1 calc R
H38C H 0.3108 0.0144 0.7872 0.080 Uiso 1 1 calc R
C39 C 0.4002(2) 0.1835(2) 1.22352(18) 0.0655(6) Uani 1 1 d .
H39A H 0.4309 0.1146 1.2333 0.098 Uiso 1 1 calc R
H39B H 0.3600 0.2208 1.2886 0.098 Uiso 1 1 calc R
H39C H 0.4711 0.2327 1.2110 0.098 Uiso 1 1 calc R
C40 C -0.0089(2) 0.24563(17) 1.04855(17) 0.0557(5) Uani 1 1 d .
H40A H -0.0297 0.2648 0.9808 0.084 Uiso 1 1 calc R
H40B H 0.0020 0.3135 1.1080 0.084 Uiso 1 1 calc R
H40C H -0.0773 0.1950 1.0628 0.084 Uiso 1 1 calc R

loop_
_atom_site_aniso_label
_atom_site_aniso_U_11
_atom_site_aniso_U_22
_atom_site_aniso_U_33
_atom_site_aniso_U_23
_atom_site_aniso_U_13
_atom_site_aniso_U_12
Cu1 0.04378(18) 0.04484(18) 0.03900(18) 0.00453(13) 0.00108(11) 0.00829(12)
N1 0.0456(8) 0.0407(8) 0.0401(8) 0.0060(7) 0.0050(6) 0.0002(6)
N2 0.0433(8) 0.0421(8) 0.0551(10) 0.0101(7) 0.0053(7) 0.0081(6)
N3 0.0373(7) 0.0324(7) 0.0342(7) 0.0065(6) 0.0021(5) 0.0080(5)
N4 0.0469(8) 0.0394(8) 0.0371(8) 0.0118(7) 0.0070(6) 0.0092(6)
C1 0.0889(16) 0.0498(11) 0.0430(11) 0.0040(10) -0.0040(10) -0.0179(11)
C2 0.0586(12) 0.0431(10) 0.0402(10) 0.0127(8) 0.0009(8) -0.0145(8)
C3 0.0529(11) 0.0515(11) 0.0531(12) 0.0231(10) -0.0112(9) -0.0074(9)
C4 0.0422(10) 0.0430(10) 0.0728(14) 0.0248(10) -0.0034(9) 0.0014(8)
C5 0.0527(13) 0.0730(16) 0.113(2) 0.0306(16) -0.0084(13) 0.0161(11)
C6 0.0620(12) 0.0454(10) 0.0555(12) 0.0076(10) 0.0195(9) 0.0227(9)
C7 0.0635(13) 0.0559(12) 0.0657(14) 0.0182(11) 0.0139(10) 0.0211(10)
C8 0.0738(16) 0.0781(17) 0.0837(18) 0.0185(15) 0.0056(13) 0.0335(13)
C9 0.101(2) 0.101(2) 0.0737(18) 0.0337(17) 0.0233(16) 0.0629(18)
C10 0.113(2) 0.091(2) 0.090(2) 0.0511(17) 0.0549(18) 0.0584(19)
C11 0.0739(15) 0.0658(14) 0.0857(18) 0.0257(14) 0.0357(13) 0.0250(12)
C12 0.0656(13) 0.0535(12) 0.0491(12) -0.0018(10) 0.0105(9) 0.0097(10)
C13 0.0351(9) 0.0568(11) 0.0523(11) 0.0057(10) 0.0006(7) 0.0090(8)
C14 0.0557(12) 0.0703(14) 0.0517(12) 0.0023(11) -0.0058(9) 0.0209(10)
C15 0.0651(14) 0.117(2) 0.0445(12) 0.0239(14) 0.0034(10) 0.0300(14)
C16 0.0627(14) 0.095(2) 0.0651(15) 0.0342(15) 0.0042(11) 0.0093(13)
C17 0.0663(14) 0.0685(15) 0.0686(15) 0.0165(13) 0.0032(11) -0.0069(11)
C18 0.0591(12) 0.0580(12) 0.0503(12) 0.0042(10) 0.0059(9) -0.0039(10)
C19 0.0520(12) 0.0450(11) 0.0711(14) 0.0034(10) 0.0109(10) 0.0124(9)
C20 0.0392(9) 0.0331(8) 0.0363(9) 0.0085(7) 0.0043(7) 0.0074(7)
C21 0.0446(10) 0.0427(10) 0.0508(11) 0.0150(9) 0.0061(8) 0.0016(8)
C22 0.0384(9) 0.0458(10) 0.0551(11) 0.0085(9) -0.0005(8) 0.0006(8)
C23 0.0389(9) 0.0422(9) 0.0454(10) 0.0051(8) -0.0022(7) 0.0095(7)
C24 0.0429(10) 0.0593(12) 0.0531(12) 0.0064(10) -0.0092(8) 0.0095(9)
C25 0.0548(12) 0.0664(13) 0.0429(11) 0.0072(10) -0.0116(8) 0.0181(10)
C26 0.0570(11) 0.0492(10) 0.0379(10) 0.0094(9) -0.0001(8) 0.0219(9)
C27 0.0777(15) 0.0629(13) 0.0352(10) 0.0158(10) 0.0014(9) 0.0271(11)
C28 0.0816(15) 0.0597(13) 0.0417(11) 0.0231(10) 0.0136(10) 0.0190(11)
C29 0.0619(12) 0.0501(11) 0.0443(11) 0.0177(9) 0.0120(9) 0.0128(9)
C30 0.0476(10) 0.0402(9) 0.0334(9) 0.0069(8) 0.0043(7) 0.0171(8)
C31 0.0376(8) 0.0341(8) 0.0364(9) 0.0076(7) 0.0016(6) 0.0109(7)
C32 0.0399(9) 0.0366(8) 0.0370(9) 0.0152(7) 0.0039(7) 0.0024(7)
C33 0.0432(9) 0.0430(9) 0.0413(10) 0.0146(8) 0.0063(7) 0.0058(7)
C34 0.0385(9) 0.0595(12) 0.0490(11) 0.0216(10) 0.0021(7) 0.0062(8)
C35 0.0451(10) 0.0571(11) 0.0436(10) 0.0191(9) -0.0011(8) -0.0076(8)
C36 0.0540(11) 0.0426(10) 0.0362(9) 0.0115(8) 0.0044(7) -0.0026(8)
C37 0.0467(10) 0.0354(9) 0.0392(9) 0.0118(8) 0.0064(7) 0.0034(7)
C38 0.0542(11) 0.0541(11) 0.0532(12) 0.0119(10) 0.0083(9) 0.0198(9)
C39 0.0537(12) 0.0877(17) 0.0513(12) 0.0183(12) -0.0094(9) -0.0097(11)
C40 0.0660(13) 0.0544(12) 0.0485(11) 0.0107(10) 0.0110(9) 0.0215(10)

loop_
_atom_type_symbol
_atom_type_description
_atom_type_scat_dispersion_real
_atom_type_scat_dispersion_imag
_atom_type_scat_source
C C 0.0181 0.0091 'International Tables Vol C Tables 4.2.6.8 and 6.1.1.4'
H H 0.0000 0.0000 'International Tables Vol C Tables 4.2.6.8 and 6.1.1.4'
N N 0.0311 0.0180 'International Tables Vol C Tables 4.2.6.8 and 6.1.1.4'
Cu Cu -1.9646 0.5888 'International Tables Vol C Tables 4.2.6.8 and 6.1.1.4'

loop_
_geom_angle_atom_site_label_1
_geom_angle_atom_site_label_2
_geom_angle_atom_site_label_3
_geom_angle
_geom_angle_publ_flag
N1 CU1 N2 98.46(7) y
N1 CU1 N4 133.43(6) y
N2 CU1 N4 118.09(7) y
N1 CU1 N3 108.76(6) y
N2 CU1 N3 118.71(6) y
N4 CU1 N3 79.28(5) y
C2 N1 C12 117.51(17) y
C2 N1 CU1 119.74(13) y
C12 N1 CU1 122.38(13) y
C4 N2 C19 119.86(17) y
C4 N2 CU1 120.71(14) y
C19 N2 CU1 118.30(13) y
C20 N3 C31 117.84(14) y
C20 N3 CU1 131.74(11) y
C31 N3 CU1 110.15(10) y
C29 N4 C30 116.54(16) y
C29 N4 CU1 126.79(13) y
C30 N4 CU1 116.65(11) y
C2 C1 H1A 109.5 ?
C2 C1 H1B 109.5 ?
H1A C1 H1B 109.5 ?
C2 C1 H1C 109.5 ?
H1A C1 H1C 109.5 ?
H1B C1 H1C 109.5 ?
N1 C2 C3 124.15(18) y
N1 C2 C1 120.31(19) y
C3 C2 C1 115.48(18) y
C4 C3 C2 130.14(18) y
C4 C3 H3A 114.9 ?
C2 C3 H3A 114.9 ?
N2 C4 C3 123.46(18) y
N2 C4 C5 120.1(2) y
C3 C4 C5 116.38(19) y
C4 C5 H5A 109.5 ?
C4 C5 H5B 109.5 ?
H5A C5 H5B 109.5 ?
C4 C5 H5C 109.5 ?
H5A C5 H5C 109.5 ?
H5B C5 H5C 109.5 ?
C7 C6 C11 118.0(2) y
C7 C6 C12 120.9(2) y
C11 C6 C12 121.2(2) y
C6 C7 C8 121.3(2) y
C6 C7 H7A 119.4 ?
C8 C7 H7A 119.4 ?
C9 C8 C7 119.8(3) y
C9 C8 H8A 120.1 ?
C7 C8 H8A 120.1 ?
C10 C9 C8 120.0(3) y
C10 C9 H9A 120 ?
C8 C9 H9A 120 ?
C9 C10 C11 120.3(3) y
C9 C10 H10A 119.8 ?
C11 C10 H10A 119.8 ?
C6 C11 C10 120.6(3) y
C6 C11 H11A 119.7 ?
C10 C11 H11A 119.7 ?
N1 C12 C6 111.02(16) y
N1 C12 H12A 109.4 ?
C6 C12 H12A 109.4 ?
N1 C12 H12B 109.4 ?
C6 C12 H12B 109.4 ?
H12A C12 H12B 108 ?
C18 C13 C14 117.3(2) y
C18 C13 C19 121.68(18) y
C14 C13 C19 120.97(19) y
C15 C14 C13 121.1(2) y
C15 C14 H14A 119.4 ?
C13 C14 H14A 119.4 ?
C16 C15 C14 121.0(2) y
C16 C15 H15A 119.5 ?
C14 C15 H15A 119.5 ?
C15 C16 C17 119.0(2) y
C15 C16 H16A 120.5 ?
C17 C16 H16A 120.5 ?
C16 C17 C18 120.2(2) y
C16 C17 H17A 119.9 ?
C18 C17 H17A 119.9 ?
C17 C18 C13 121.4(2) y
C17 C18 H18A 119.3 ?
C13 C18 H18A 119.3 ?
N2 C19 C13 113.78(16) y
N2 C19 H19A 108.8 ?
C13 C19 H19A 108.8 ?
N2 C19 H19B 108.8 ?
C13 C19 H19B 108.8 ?
H19A C19 H19B 107.7 ?
N3 C20 C21 121.98(16) y
N3 C20 C32 116.72(14) y
C21 C20 C32 121.30(15) y
C22 C21 C20 119.69(17) y
C22 C21 H21A 120.2 ?
C20 C21 H21A 120.2 ?
C21 C22 C23 120.14(17) y
C21 C22 H22A 119.9 ?
C23 C22 H22A 119.9 ?
C22 C23 C31 116.87(16) y
C22 C23 C24 124.10(17) y
C31 C23 C24 119.03(17) y
C25 C24 C23 121.17(18) y
C25 C24 H24A 119.4 ?
C23 C24 H24A 119.4 ?
C24 C25 C26 121.55(18) y
C24 C25 H25A 119.2 ?
C26 C25 H25A 119.2 ?
C30 C26 C27 117.25(18) y
C30 C26 C25 119.07(18) y
C27 C26 C25 123.67(18) y
C28 C27 C26 119.34(18) y
C28 C27 H27A 120.3 ?
C26 C27 H27A 120.3 ?
C27 C28 C29 119.86(19) y
C27 C28 H28A 120.1 ?
C29 C28 H28A 120.1 ?
N4 C29 C28 123.39(19) y
N4 C29 H29A 118.3 ?
C28 C29 H29A 118.3 ?
N4 C30 C26 123.59(17) y
N4 C30 C31 116.70(15) y
C26 C30 C31 119.70(16) y
N3 C31 C23 123.41(16) y
N3 C31 C30 117.12(14) y
C23 C31 C30 119.46(16) y
C33 C32 C37 120.53(16) y
C33 C32 C20 119.74(15) y
C37 C32 C20 119.72(15) y
C34 C33 C32 118.50(17) y
C34 C33 C38 120.15(17) y
C32 C33 C38 121.35(16) y
C35 C34 C33 122.06(18) y
C35 C34 H34A 119 ?
C33 C34 H34A 119 ?
C34 C35 C36 118.52(17) y
C34 C35 C39 120.18(19) y
C36 C35 C39 121.28(19) y
C35 C36 C37 121.76(18) y
C35 C36 H36A 119.1 ?
C37 C36 H36A 119.1 ?
C36 C37 C32 118.42(16) y
C36 C37 C40 119.48(17) y
C32 C37 C40 122.09(16) y
C33 C38 H38A 109.5 ?
C33 C38 H38B 109.5 ?
H38A C38 H38B 109.5 ?
C33 C38 H38C 109.5 ?
H38A C38 H38C 109.5 ?
H38B C38 H38C 109.5 ?
C35 C39 H39A 109.5 ?
C35 C39 H39B 109.5 ?
H39A C39 H39B 109.5 ?
C35 C39 H39C 109.5 ?
H39A C39 H39C 109.5 ?
H39B C39 H39C 109.5 ?
C37 C40 H40A 109.5 ?
C37 C40 H40B 109.5 ?
H40A C40 H40B 109.5 ?
C37 C40 H40C 109.5 ?
H40A C40 H40C 109.5 ?
H40B C40 H40C 109.5 ?

loop_
_geom_bond_atom_site_label_1
_geom_bond_atom_site_label_2
_geom_bond_distance
_geom_bond_publ_flag
Cu1 N1 1.9583(15) y
Cu1 N2 1.9647(15) y
Cu1 N4 1.9976(15) y
Cu1 N3 2.1944(13) y
N1 C2 1.322(2) y
N1 C12 1.464(3) y
N2 C4 1.334(2) y
N2 C19 1.454(3) y
N3 C20 1.342(2) y
N3 C31 1.356(2) y
N4 C29 1.346(2) y
N4 C30 1.363(2) y
C1 C2 1.518(3) y
C1 H1a 0.98 ?
C1 H1b 0.98 ?
C1 H1c 0.98 ?
C2 C3 1.414(3) y
C3 C4 1.391(3) y
C3 H3a 0.95 ?
C4 C5 1.527(3) y
C5 H5a 0.98 ?
C5 H5b 0.98 ?
C5 H5c 0.98 ?
C6 C7 1.379(3) y
C6 C11 1.382(3) y
C6 C12 1.515(3) y
C7 C8 1.390(3) y
C7 H7a 0.95 ?
C8 C9 1.367(4) y
C8 H8a 0.95 ?
C9 C10 1.360(4) y
C9 H9a 0.95 ?
C10 C11 1.395(4) y
C10 H10a 0.95 ?
C11 H11a 0.95 ?
C12 H12a 0.99 ?
C12 H12b 0.99 ?
C13 C18 1.388(3) y
C13 C14 1.393(3) y
C13 C19 1.524(3) y
C14 C15 1.380(4) y
C14 H14a 0.95 ?
C15 C16 1.368(4) y
C15 H15a 0.95 ?
C16 C17 1.385(3) y
C16 H16a 0.95 ?
C17 C18 1.387(3) y
C17 H17a 0.95 ?
C18 H18a 0.95 ?
C19 H19a 0.99 ?
C19 H19b 0.99 ?
C20 C21 1.402(2) y
C20 C32 1.494(2) y
C21 C22 1.362(3) y
C21 H21a 0.95 ?
C22 C23 1.398(3) y
C22 H22a 0.95 ?
C23 C31 1.407(2) y
C23 C24 1.439(2) y
C24 C25 1.345(3) y
C24 H24a 0.95 ?
C25 C26 1.428(3) y
C25 H25a 0.95 ?
C26 C30 1.408(2) y
C26 C27 1.408(3) y
C27 C28 1.361(3) y
C27 H27a 0.95 ?
C28 C29 1.390(3) y
C28 H28a 0.95 ?
C29 H29a 0.95 ?
C30 C31 1.447(2) y
C32 C33 1.395(2) y
C32 C37 1.403(2) y
C33 C34 1.395(2) y
C33 C38 1.508(3) y
C34 C35 1.378(3) y
C34 H34a 0.95 ?
C35 C36 1.381(3) y
C35 C39 1.520(2) y
C36 C37 1.397(2) y
C36 H36a 0.95 ?
C37 C40 1.509(3) y
C38 H38a 0.98 ?
C38 H38b 0.98 ?
C38 H38c 0.98 ?
C39 H39a 0.98 ?
C39 H39b 0.98 ?
C39 H39c 0.98 ?
C40 H40a 0.98 ?
C40 H40b 0.98 ?
C40 H40c 0.98 ?

loop_
_geom_torsion_atom_site_label_1
_geom_torsion_atom_site_label_2
_geom_torsion_atom_site_label_3
_geom_torsion_atom_site_label_4
_geom_torsion
_geom_torsion_publ_flag
N2 CU1 N1 C2 -18.50(14) y
N4 CU1 N1 C2 -161.28(12) y
N3 CU1 N1 C2 105.79(13) y
N2 CU1 N1 C12 168.60(15) y
N4 CU1 N1 C12 25.82(18) y
N3 CU1 N1 C12 -67.11(16) y
N1 CU1 N2 C4 11.91(15) y
N4 CU1 N2 C4 162.04(13) y
N3 CU1 N2 C4 -104.98(14) y
N1 CU1 N2 C19 -155.91(13) y
N4 CU1 N2 C19 -5.78(16) y
N3 CU1 N2 C19 87.20(14) y
N1 CU1 N3 C20 -43.77(15) y
N2 CU1 N3 C20 67.52(16) y
N4 CU1 N3 C20 -176.20(15) y
N1 CU1 N3 C31 130.01(11) y
N2 CU1 N3 C31 -118.69(11) y
N4 CU1 N3 C31 -2.41(11) y
N1 CU1 N4 C29 76.94(17) y
N2 CU1 N4 C29 -60.35(17) y
N3 CU1 N4 C29 -177.30(16) y
N1 CU1 N4 C30 -104.83(13) y
N2 CU1 N4 C30 117.88(12) y
N3 CU1 N4 C30 0.93(12) y
C12 N1 C2 C3 -173.59(18) y
CU1 N1 C2 C3 13.2(2) y
C12 N1 C2 C1 3.4(3) y
CU1 N1 C2 C1 -169.88(13) y
N1 C2 C3 C4 4.8(3) y
C1 C2 C3 C4 -172.25(19) y
C19 N2 C4 C3 168.37(18) y
CU1 N2 C4 C3 0.7(3) y
C19 N2 C4 C5 -10.5(3) y
CU1 N2 C4 C5 -178.13(15) y
C2 C3 C4 N2 -12.9(3) y
C2 C3 C4 C5 166.0(2) y
C11 C6 C7 C8 1.4(3) y
C12 C6 C7 C8 -178.8(2) y
C6 C7 C8 C9 -1.2(4) y
C7 C8 C9 C10 0.1(4) y
C8 C9 C10 C11 0.6(4) y
C7 C6 C11 C10 -0.6(3) y
C12 C6 C11 C10 179.5(2) y
C9 C10 C11 C6 -0.3(4) y
C2 N1 C12 C6 168.04(16) y
CU1 N1 C12 C6 -18.9(2) y
C7 C6 C12 N1 100.5(2) y
C11 C6 C12 N1 -79.6(2) y
C18 C13 C14 C15 0.8(3) y
C19 C13 C14 C15 179.78(19) y
C13 C14 C15 C16 -1.3(3) y
C14 C15 C16 C17 1.2(4) y
C15 C16 C17 C18 -0.7(4) y
C16 C17 C18 C13 0.2(3) y
C14 C13 C18 C17 -0.2(3) y
C19 C13 C18 C17 -179.2(2) y
C4 N2 C19 C13 -91.4(2) y
CU1 N2 C19 C13 76.50(19) y
C18 C13 C19 N2 9.9(3) y
C14 C13 C19 N2 -169.06(17) y
C31 N3 C20 C21 1.7(2) y
CU1 N3 C20 C21 175.14(12) y
C31 N3 C20 C32 -179.02(14) y
CU1 N3 C20 C32 -5.6(2) y
N3 C20 C21 C22 0.4(3) y
C32 C20 C21 C22 -178.77(17) y
C20 C21 C22 C23 -1.4(3) y
C21 C22 C23 C31 0.1(3) y
C21 C22 C23 C24 179.57(18) y
C22 C23 C24 C25 -179.9(2) y
C31 C23 C24 C25 -0.5(3) y
C23 C24 C25 C26 -0.7(3) y
C24 C25 C26 C30 0.9(3) y
C24 C25 C26 C27 179.9(2) y
C30 C26 C27 C28 -0.8(3) y
C25 C26 C27 C28 -179.84(19) y
C26 C27 C28 C29 0.1(3) y
C30 N4 C29 C28 0.7(3) y
CU1 N4 C29 C28 178.97(15) y
C27 C28 C29 N4 -0.1(3) y
C29 N4 C30 C26 -1.5(3) y
CU1 N4 C30 C26 -179.91(13) y
C29 N4 C30 C31 179.08(15) y
CU1 N4 C30 C31 0.7(2) y
C27 C26 C30 N4 1.5(3) y
C25 C26 C30 N4 -179.35(17) y
C27 C26 C30 C31 -179.07(16) y
C25 C26 C30 C31 0.0(3) y
C20 N3 C31 C23 -3.1(2) y
CU1 N3 C31 C23 -177.84(13) y
C20 N3 C31 C30 178.26(14) y
CU1 N3 C31 C30 3.50(18) y
C22 C23 C31 N3 2.2(3) y
C24 C23 C31 N3 -177.29(16) y
C22 C23 C31 C30 -179.22(16) y
C24 C23 C31 C30 1.3(3) y
N4 C30 C31 N3 -3.0(2) y
C26 C30 C31 N3 177.58(15) y
N4 C30 C31 C23 178.31(15) y
C26 C30 C31 C23 -1.1(2) y
N3 C20 C32 C33 -74.6(2) y
C21 C20 C32 C33 104.7(2) y
N3 C20 C32 C37 104.67(18) y
C21 C20 C32 C37 -76.1(2) y
C37 C32 C33 C34 -3.0(2) y
C20 C32 C33 C34 176.24(15) y
C37 C32 C33 C38 177.56(17) y
C20 C32 C33 C38 -3.2(2) y
C32 C33 C34 C35 -1.3(3) y
C38 C33 C34 C35 178.17(17) y
C33 C34 C35 C36 3.9(3) y
C33 C34 C35 C39 -174.81(17) y
C34 C35 C36 C37 -2.2(3) y
C39 C35 C36 C37 176.44(17) y
C35 C36 C37 C32 -1.9(3) y
C35 C36 C37 C40 177.01(17) y
C33 C32 C37 C36 4.5(2) y
C20 C32 C37 C36 -174.70(15) y
C33 C32 C37 C40 -174.35(17) y
C20 C32 C37 C40 6.4(2) y
